data_1527170
loop_
_publ_author_name
'Borensztajn, J.'

_publ_section_title
;
 Structures cristallines de la metavariscite et de la metastrengite
;
_journal_name_full
;
Bulletin de la Societe Francaise de Mineralogie et de Cristallographie 
(72,1949-100,1977)
;
_journal_page_first 428
_journal_page_last 438
_journal_volume 89
_journal_year 1966
_chemical_formula_sum 'Al H4 O6 P'
_chemical_name_systematic 'Al (P O4) (H2 O)2'
_space_group_IT_number 14
_symmetry_space_group_name_Hall '-P 2yn'
_symmetry_space_group_name_H-M 'P 1 21/n 1'
_cell_angle_alpha 90
_cell_angle_beta 90
_cell_angle_gamma 90
_cell_formula_units_Z 4
_cell_length_a 5.14
_cell_length_b 9.45
_cell_length_c 8.45
_cell_volume 410.442
_citation_journal_id_ASTM BUFCAE
_cod_data_source_file Borensztajn_BUFCAE_1966_1690.cif
_cod_data_source_block H4Al1O6P1
_cod_original_cell_volume 410.4418
_cod_original_sg_symbol_Hall '-P 2ybc (x-z,y,z)'
_cod_original_formula_sum 'H4 Al1 O6 P1'
_cod_database_code 1527170

loop_
_symmetry_equiv_pos_as_xyz
x,y,z
-x+1/2,y+1/2,-z+1/2
-x,-y,-z
x-1/2,-y-1/2,z-1/2

loop_
_atom_site_label
_atom_site_type_symbol
_atom_site_fract_x
_atom_site_fract_y
_atom_site_fract_z
_atom_site_occupancy
_atom_site_U_iso_or_equiv
O1 O-2 0.343 -0.318 0.232 1 0.0
O2 O-2 -0.4 -0.284 0.476 1 0.0
O3 O-2 -0.325 0.204 0.28 1 0.0
P1 P+5 -0.408 -0.3532 0.3164 1 0.0
Al1 Al+3 0.406 0.3252 0.3073 1 0.0
O4 O-2 -0.39 0.486 0.332 1 0.0
O6 O-2 0.098 -0.136 0.418 1 0.0
O5 O-2 0.39 -0.054 0.179 1 0.0
